data_4074150
loop_
_publ_author_name
'Archer, Andrew M.'
'Bouwkamp, Marco W.'
'Cortez, Maria-Patricia'
'Lobkovsky, Emil'
'Chirik, Paul J.'

_publ_section_title
;
 Arene Coordination in Bis(imino)pyridine Iron Complexes:&#x00A0;
 Identification of Catalyst Deactivation Pathways in Iron-Catalyzed
 Hydrogenation and Hydrosilation
;
_journal_issue 18
_journal_name_full Organometallics
_journal_page_first 4269
_journal_paper_doi 10.1021/om060441c
_journal_volume 25
_journal_year 2006
_chemical_formula_moiety 'C43 H47 Fe N3'
_chemical_formula_sum 'C48 H59 Fe N3'
_chemical_formula_weight 733.83
_chemical_name_systematic
; 
 ? 
;
_space_group_IT_number 14
_symmetry_cell_setting monoclinic
_symmetry_space_group_name_Hall '-P 2ybc'
_symmetry_space_group_name_H-M 'P 1 21/c 1'
_atom_sites_solution_hydrogens mixed
_atom_sites_solution_primary direct
_atom_sites_solution_secondary difmap
_audit_creation_method SHELXL-97
_cell_angle_alpha 90.00
_cell_angle_beta 109.464(2)
_cell_angle_gamma 90.00
_cell_formula_units_Z 4
_cell_length_a 14.1002(5)
_cell_length_b 11.0839(5)
_cell_length_c 27.5264(10)
_cell_measurement_reflns_used 6478
_cell_measurement_temperature 173(2)
_cell_measurement_theta_max 22.95
_cell_measurement_theta_min 2.35
_cell_volume 4056.1(3)
_computing_cell_refinement 'Bruker SAINT+'
_computing_data_collection 'Bruker APEX2'
_computing_data_reduction 'Bruker SAINT+'
_computing_molecular_graphics 'Bruker SHELXTL'
_computing_publication_material 'Bruker SHELXTL'
_computing_structure_refinement 'SHELXL-97 (Sheldrick, 1997)'
_computing_structure_solution 'SHELXS-97 (Sheldrick, 1990)'
_diffrn_ambient_temperature 173(2)
_diffrn_measured_fraction_theta_full 0.994
_diffrn_measured_fraction_theta_max 0.994
_diffrn_measurement_device_type 'Bruker X8 APEX II diffractometer'
_diffrn_measurement_method 'phi and omega scans'
_diffrn_radiation_monochromator graphite
_diffrn_radiation_source 'fine-focus sealed tube'
_diffrn_radiation_type MoK\a
_diffrn_radiation_wavelength 0.71073
_diffrn_reflns_av_R_equivalents 0.0469
_diffrn_reflns_av_sigmaI/netI 0.0389
_diffrn_reflns_limit_h_max 15
_diffrn_reflns_limit_h_min -15
_diffrn_reflns_limit_k_max 12
_diffrn_reflns_limit_k_min -12
_diffrn_reflns_limit_l_max 30
_diffrn_reflns_limit_l_min -30
_diffrn_reflns_number 30995
_diffrn_reflns_theta_full 23.40
_diffrn_reflns_theta_max 23.40
_diffrn_reflns_theta_min 1.57
_exptl_absorpt_coefficient_mu 0.408
_exptl_absorpt_correction_T_max 0.9799
_exptl_absorpt_correction_T_min 0.9228
_exptl_absorpt_correction_type multi-scan
_exptl_absorpt_process_details SADABS
_exptl_crystal_colour 'dark brown'
_exptl_crystal_density_diffrn 1.202
_exptl_crystal_density_method 'not measured'
_exptl_crystal_description block
_exptl_crystal_F_000 1576
_exptl_crystal_size_max 0.20
_exptl_crystal_size_mid 0.10
_exptl_crystal_size_min 0.05
_refine_diff_density_max 0.545
_refine_diff_density_min -0.478
_refine_diff_density_rms 0.053
_refine_ls_extinction_method none
_refine_ls_goodness_of_fit_ref 1.023
_refine_ls_hydrogen_treatment mixed
_refine_ls_matrix_type full
_refine_ls_number_parameters 642
_refine_ls_number_reflns 5891
_refine_ls_number_restraints 0
_refine_ls_restrained_S_all 1.023
_refine_ls_R_factor_all 0.0689
_refine_ls_R_factor_gt 0.0447
_refine_ls_shift/su_max 0.608
_refine_ls_shift/su_mean 0.027
_refine_ls_structure_factor_coef Fsqd
_refine_ls_weighting_details 'calc w=1/[\s^2^(Fo^2^)+(0.0673P)^2^+2.8525P] where P=(Fo^2^+2Fc^2^)/3'
_refine_ls_weighting_scheme calc
_refine_ls_wR_factor_gt 0.1142
_refine_ls_wR_factor_ref 0.1288
_reflns_number_gt 4279
_reflns_number_total 5891
_reflns_threshold_expression >2sigma(I)
_cod_data_source_file om060441csi20060519_085223.cif
_cod_data_source_block aa5
_cod_depositor_comments
;
The following automatic conversions were performed:

'_symmetry_cell_setting' value 'Monoclinic' changed to 'monoclinic'
according to /home/saulius/struct/CIF-dictionaries/cif_core.dic
dictionary named 'cif_core.dic' version 2.4.1 from 2010-06-29.

Automatic conversion script
Id: cif_fix_values 1715 2011-07-08 13:25:40Z adriana 
;
_cod_original_sg_symbol_H-M P2(1)/c
_cod_database_code 4074150

loop_
_symmetry_equiv_pos_as_xyz
'x, y, z'
'-x, y+1/2, -z+1/2'
'-x, -y, -z'
'x, -y-1/2, z-1/2'

loop_
_atom_site_label
_atom_site_type_symbol
_atom_site_fract_x
_atom_site_fract_y
_atom_site_fract_z
_atom_site_U_iso_or_equiv
_atom_site_adp_type
_atom_site_occupancy
_atom_site_symmetry_multiplicity
_atom_site_calc_flag
_atom_site_refinement_flags
_atom_site_disorder_assembly
_atom_site_disorder_group
Fe1 Fe 0.28160(2) 0.00264(3) 0.391009(12) 0.02844(9) Uani 1 1 d . . .
N1 N 0.23635(13) 0.02346(16) 0.31852(7) 0.0255(5) Uani 1 1 d . . .
N2 N 0.14515(13) 0.01315(16) 0.37978(7) 0.0262(5) Uani 1 1 d . . .
N3 N 0.16484(14) -0.01814(16) 0.51115(7) 0.0293(5) Uani 1 1 d . . .
C1 C 0.08498(17) 0.0810(2) 0.24156(9) 0.0301(6) Uani 1 1 d . . .
C2 C 0.13534(16) 0.0421(2) 0.29530(8) 0.0267(6) Uani 1 1 d . . .
C3 C 0.08195(17) 0.03117(19) 0.33040(9) 0.0277(6) Uani 1 1 d . . .
C4 C -0.02292(17) 0.0317(2) 0.32104(9) 0.0321(6) Uani 1 1 d . . .
H4 H -0.0638(16) 0.038(2) 0.2860(9) 0.031(6) Uiso 1 1 d . . .
C5 C -0.06007(18) 0.0195(2) 0.36062(10) 0.0360(6) Uani 1 1 d . . .
H5 H -0.1308(18) 0.018(2) 0.3536(9) 0.036(7) Uiso 1 1 d . . .
C6 C 0.00622(17) 0.0072(2) 0.41139(9) 0.0337(6) Uani 1 1 d . . .
H6 H -0.0188(17) -0.0008(19) 0.4399(9) 0.031(6) Uiso 1 1 d . . .
C7 C 0.10681(17) 0.0027(2) 0.41962(9) 0.0290(6) Uani 1 1 d . . .
C8 C 0.18733(17) -0.01099(19) 0.47036(9) 0.0278(6) Uani 1 1 d . . .
C9 C 0.01575(18) 0.1751(2) 0.23200(9) 0.0350(6) Uani 1 1 d . . .
H9 H 0.0088(14) 0.2123(19) 0.2598(7) 0.019(6) Uiso 1 1 d . . .
C10 C -0.03452(19) 0.2158(2) 0.18280(10) 0.0426(7) Uani 1 1 d . . .
H10 H -0.0783(17) 0.276(2) 0.1780(9) 0.039(7) Uiso 1 1 d . . .
C11 C -0.0156(2) 0.1669(3) 0.14151(10) 0.0477(8) Uani 1 1 d . . .
H11 H -0.0559(19) 0.193(2) 0.1078(10) 0.053(8) Uiso 1 1 d . . .
C12 C 0.0538(2) 0.0745(3) 0.14951(10) 0.0451(7) Uani 1 1 d . . .
H12 H 0.070(2) 0.044(2) 0.1209(10) 0.055(8) Uiso 1 1 d . . .
C13 C 0.10261(19) 0.0314(2) 0.19869(9) 0.0367(7) Uani 1 1 d . . .
H13 H 0.147(2) -0.030(2) 0.2039(10) 0.052(8) Uiso 1 1 d . . .
C14 C 0.29099(17) -0.0137(2) 0.46544(8) 0.0328(6) Uani 1 1 d . . .
C15 C 0.33608(18) 0.0970(3) 0.45878(9) 0.0393(7) Uani 1 1 d . . .
H15 H 0.3096(17) 0.166(2) 0.4646(9) 0.038(7) Uiso 1 1 d . . .
C16 C 0.41095(19) 0.0977(3) 0.43557(10) 0.0509(8) Uani 1 1 d . . .
H16 H 0.4325(18) 0.171(2) 0.4259(9) 0.046(8) Uiso 1 1 d . . .
C17 C 0.4412(2) -0.0107(3) 0.41862(10) 0.0525(9) Uani 1 1 d . . .
H17 H 0.485(2) -0.010(2) 0.4001(10) 0.047(8) Uiso 1 1 d . . .
C18 C 0.3986(2) -0.1201(3) 0.42576(10) 0.0505(8) Uani 1 1 d . . .
H18 H 0.411(2) -0.196(3) 0.4114(10) 0.062(9) Uiso 1 1 d . . .
C19 C 0.32341(19) -0.1228(3) 0.44933(9) 0.0413(7) Uani 1 1 d . . .
H19 H 0.2861(17) -0.193(2) 0.4496(9) 0.038(7) Uiso 1 1 d . . .
C20 C 0.29898(16) 0.0264(2) 0.28682(8) 0.0258(6) Uani 1 1 d . . .
C21 C 0.32730(16) 0.1374(2) 0.27099(8) 0.0290(6) Uani 1 1 d . . .
C22 C 0.37978(17) 0.1354(2) 0.23625(9) 0.0333(6) Uani 1 1 d . . .
H22 H 0.3966(16) 0.212(2) 0.2234(8) 0.030(6) Uiso 1 1 d . . .
C23 C 0.40569(18) 0.0288(2) 0.21845(9) 0.0358(6) Uani 1 1 d . . .
H23 H 0.4421(17) 0.027(2) 0.1956(9) 0.032(6) Uiso 1 1 d . . .
C24 C 0.38312(17) -0.0794(2) 0.23693(9) 0.0331(6) Uani 1 1 d . . .
H24 H 0.4043(16) -0.154(2) 0.2267(8) 0.034(6) Uiso 1 1 d . . .
C25 C 0.33006(16) -0.0838(2) 0.27128(8) 0.0285(6) Uani 1 1 d . . .
C26 C 0.30461(17) -0.2044(2) 0.28942(9) 0.0333(6) Uani 1 1 d . . .
H26 H 0.2788(16) -0.191(2) 0.3178(8) 0.031(6) Uiso 1 1 d . . .
C27 C 0.2219(2) -0.2697(3) 0.24737(12) 0.0540(9) Uani 1 1 d . . .
H27C H 0.242(2) -0.284(3) 0.2171(11) 0.070(10) Uiso 1 1 d . . .
H27B H 0.161(2) -0.222(3) 0.2373(11) 0.073(10) Uiso 1 1 d . . .
H27A H 0.2104(19) -0.349(3) 0.2614(10) 0.056(8) Uiso 1 1 d . . .
C28 C 0.3962(2) -0.2857(3) 0.30874(12) 0.0490(8) Uani 1 1 d . . .
H28C H 0.4186(19) -0.304(2) 0.2801(10) 0.052(8) Uiso 1 1 d . . .
H28B H 0.456(2) -0.245(3) 0.3346(11) 0.071(9) Uiso 1 1 d . . .
H28A H 0.380(2) -0.358(3) 0.3230(11) 0.067(9) Uiso 1 1 d . . .
C29 C 0.30436(18) 0.2568(2) 0.29138(10) 0.0351(6) Uani 1 1 d . . .
H29 H 0.2643(15) 0.2414(18) 0.3131(7) 0.019(5) Uiso 1 1 d . . .
C30 C 0.4014(2) 0.3182(3) 0.32355(11) 0.0476(8) Uani 1 1 d . . .
H30C H 0.390(2) 0.393(3) 0.3397(10) 0.059(8) Uiso 1 1 d . . .
H30B H 0.437(2) 0.339(3) 0.3006(10) 0.060(9) Uiso 1 1 d . . .
H30A H 0.443(2) 0.271(3) 0.3496(10) 0.057(9) Uiso 1 1 d . . .
C31 C 0.2433(2) 0.3416(3) 0.24867(12) 0.0498(8) Uani 1 1 d . . .
H31C H 0.2814(18) 0.364(2) 0.2284(9) 0.042(7) Uiso 1 1 d . . .
H31B H 0.182(2) 0.302(3) 0.2262(11) 0.071(9) Uiso 1 1 d . . .
H31A H 0.224(2) 0.416(3) 0.2673(11) 0.077(10) Uiso 1 1 d . . .
C32 C 0.24220(17) -0.0282(2) 0.55999(9) 0.0307(6) Uani 1 1 d . . .
C33 C 0.26902(19) -0.1431(2) 0.58150(9) 0.0381(6) Uani 1 1 d . A .
C34 C 0.3381(2) -0.1488(3) 0.63085(10) 0.0486(8) Uani 1 1 d . . .
H34 H 0.354(2) -0.224(3) 0.6449(10) 0.062(9) Uiso 1 1 d . . .
C35 C 0.3782(2) -0.0475(3) 0.65869(10) 0.0493(8) Uani 1 1 d . . .
H35 H 0.425(2) -0.052(3) 0.6926(10) 0.057(8) Uiso 1 1 d . . .
C36 C 0.35068(19) 0.0641(3) 0.63653(10) 0.0426(7) Uani 1 1 d . . .
H36 H 0.3778(18) 0.134(2) 0.6544(9) 0.044(7) Uiso 1 1 d . . .
C37 C 0.28285(17) 0.0773(2) 0.58690(9) 0.0322(6) Uani 1 1 d . . .
C38 C 0.2232(2) -0.2556(2) 0.55248(11) 0.0522(8) Uani 1 1 d . . .
H38 H 0.2017(19) -0.245(2) 0.5179(10) 0.048(8) Uiso 1 1 d . . .
C39 C 0.2770(8) -0.3688(9) 0.5621(4) 0.099(4) Uani 0.500(10) 1 d P A 1
H39D H 0.2354 -0.4309 0.5704 0.149 Uiso 0.500(10) 1 calc PR A 1
H39E H 0.3398 -0.3594 0.5911 0.149 Uiso 0.500(10) 1 calc PR A 1
H39F H 0.2925 -0.3930 0.5313 0.149 Uiso 0.500(10) 1 calc PR A 1
C39A C 0.3157(8) -0.3470(8) 0.5574(3) 0.072(3) Uani 0.500(10) 1 d P A 2
H39A H 0.3717 -0.3021 0.5526 0.107 Uiso 0.500(10) 1 calc PR A 2
H39B H 0.2935 -0.4100 0.5310 0.107 Uiso 0.500(10) 1 calc PR A 2
H39C H 0.3377 -0.3843 0.5917 0.107 Uiso 0.500(10) 1 calc PR A 2
C40 C 0.1149(6) -0.2815(7) 0.5554(3) 0.083(3) Uani 0.549(9) 1 d P A 1
H40D H 0.0767 -0.2060 0.5506 0.124 Uiso 0.549(9) 1 calc PR A 1
H40E H 0.1213 -0.3158 0.5892 0.124 Uiso 0.549(9) 1 calc PR A 1
H40F H 0.0796 -0.3389 0.5284 0.124 Uiso 0.549(9) 1 calc PR A 1
C40A C 0.1531(8) -0.3093(9) 0.5773(4) 0.084(3) Uani 0.451(9) 1 d P A 2
H40A H 0.0969 -0.2538 0.5734 0.126 Uiso 0.451(9) 1 calc PR A 2
H40B H 0.1894 -0.3228 0.6140 0.126 Uiso 0.451(9) 1 calc PR A 2
H40C H 0.1272 -0.3863 0.5606 0.126 Uiso 0.451(9) 1 calc PR A 2
C41 C 0.25284(19) 0.2009(2) 0.56413(10) 0.0382(7) Uani 1 1 d . . .
H41 H 0.2254(15) 0.1948(19) 0.5306(8) 0.022(6) Uiso 1 1 d . . .
C42 C 0.1710(2) 0.2547(3) 0.58168(14) 0.0806(11) Uani 1 1 d . . .
H42A H 0.1117 0.2023 0.5708 0.121 Uiso 1 1 calc R . .
H42B H 0.1530 0.3348 0.5663 0.121 Uiso 1 1 calc R . .
H42C H 0.1954 0.2618 0.6193 0.121 Uiso 1 1 calc R . .
C43 C 0.3416(3) 0.2870(3) 0.57468(14) 0.0643(10) Uani 1 1 d . . .
H43C H 0.312(2) 0.361(3) 0.5554(12) 0.079(10) Uiso 1 1 d . . .
H43B H 0.353(3) 0.318(3) 0.6083(13) 0.092(12) Uiso 1 1 d . . .
H43A H 0.395(3) 0.249(4) 0.5668(14) 0.105(13) Uiso 1 1 d . . .
C1S C 0.1227(6) -0.6636(6) 0.3766(2) 0.210(3) Uani 1 1 d . . .
H1SA H 0.0518 -0.6851 0.3598 0.315 Uiso 1 1 calc R . .
H1SB H 0.1650 -0.7339 0.3769 0.315 Uiso 1 1 calc R . .
H1SC H 0.1405 -0.5977 0.3575 0.315 Uiso 1 1 calc R . .
C2S C 0.1368(5) -0.6291(7) 0.4237(2) 0.211(3) Uani 1 1 d . . .
H2SA H 0.1238 -0.6938 0.4455 0.253 Uiso 1 1 calc R . .
H2SB H 0.0988 -0.5554 0.4258 0.253 Uiso 1 1 calc R . .
C3S C 0.2570(5) -0.6040(5) 0.4352(3) 0.205(4) Uani 1 1 d . . .
H3SA H 0.2924 -0.6036 0.4729 0.246 Uiso 1 1 calc R . .
H3SB H 0.2856 -0.6700 0.4202 0.246 Uiso 1 1 calc R . .
C4S C 0.2719(5) -0.5002(6) 0.4156(3) 0.181(3) Uani 1 1 d . . .
H4SA H 0.2317 -0.4346 0.4235 0.217 Uiso 1 1 calc R . .
H4SB H 0.2569 -0.5054 0.3779 0.217 Uiso 1 1 calc R . .
C5S C 0.3900(4) -0.4833(5) 0.4458(2) 0.152(2) Uani 1 1 d . . .
H5SA H 0.4146 -0.4131 0.4319 0.228 Uiso 1 1 calc R . .
H5SB H 0.4262 -0.5556 0.4413 0.228 Uiso 1 1 calc R . .
H5SC H 0.4012 -0.4709 0.4825 0.228 Uiso 1 1 calc R . .

loop_
_atom_site_aniso_label
_atom_site_aniso_U_11
_atom_site_aniso_U_22
_atom_site_aniso_U_33
_atom_site_aniso_U_23
_atom_site_aniso_U_13
_atom_site_aniso_U_12
Fe1 0.02574(17) 0.03668(19) 0.02543(17) 0.00180(15) 0.01189(13) 0.00370(15)
N1 0.0270(9) 0.0264(10) 0.0265(9) -0.0002(8) 0.0136(8) 0.0014(8)
N2 0.0304(10) 0.0267(10) 0.0242(9) 0.0018(8) 0.0126(8) 0.0016(8)
N3 0.0333(10) 0.0291(11) 0.0290(10) 0.0027(8) 0.0149(8) 0.0000(8)
C1 0.0292(12) 0.0310(13) 0.0313(12) 0.0041(10) 0.0116(10) -0.0029(10)
C2 0.0291(12) 0.0247(12) 0.0293(12) -0.0007(9) 0.0136(10) -0.0004(10)
C3 0.0282(12) 0.0246(12) 0.0316(12) 0.0011(10) 0.0119(10) 0.0021(10)
C4 0.0291(12) 0.0360(14) 0.0316(13) 0.0040(10) 0.0108(11) 0.0009(10)
C5 0.0254(12) 0.0443(15) 0.0392(14) 0.0027(11) 0.0119(11) -0.0015(11)
C6 0.0298(12) 0.0400(14) 0.0359(13) 0.0024(11) 0.0170(10) -0.0029(11)
C7 0.0320(12) 0.0284(12) 0.0300(12) 0.0015(10) 0.0149(10) -0.0008(10)
C8 0.0334(12) 0.0226(12) 0.0305(12) 0.0003(10) 0.0148(10) -0.0003(10)
C9 0.0352(13) 0.0362(14) 0.0359(13) 0.0045(11) 0.0150(11) 0.0002(11)
C10 0.0371(14) 0.0368(15) 0.0512(16) 0.0138(13) 0.0113(13) 0.0034(12)
C11 0.0405(15) 0.0605(18) 0.0362(15) 0.0177(14) 0.0046(13) -0.0032(14)
C12 0.0485(16) 0.0572(18) 0.0293(14) 0.0000(13) 0.0124(12) -0.0036(14)
C13 0.0361(13) 0.0399(15) 0.0337(14) 0.0012(11) 0.0112(11) -0.0009(12)
C14 0.0309(12) 0.0464(15) 0.0214(11) 0.0027(11) 0.0091(10) 0.0041(11)
C15 0.0317(13) 0.0561(17) 0.0305(13) -0.0057(12) 0.0108(11) -0.0072(13)
C16 0.0378(15) 0.085(2) 0.0311(14) -0.0039(14) 0.0134(12) -0.0192(15)
C17 0.0282(13) 0.102(3) 0.0302(13) 0.0033(15) 0.0133(11) 0.0096(15)
C18 0.0445(15) 0.074(2) 0.0353(15) 0.0098(14) 0.0167(12) 0.0303(15)
C19 0.0432(15) 0.0506(17) 0.0328(14) 0.0112(12) 0.0163(12) 0.0169(13)
C20 0.0237(11) 0.0313(13) 0.0229(11) 0.0011(9) 0.0084(9) -0.0002(10)
C21 0.0265(12) 0.0329(13) 0.0280(12) 0.0028(10) 0.0096(10) 0.0010(10)
C22 0.0324(13) 0.0365(14) 0.0323(13) 0.0059(11) 0.0122(11) -0.0024(11)
C23 0.0353(13) 0.0483(16) 0.0301(12) -0.0018(11) 0.0192(11) -0.0034(12)
C24 0.0314(12) 0.0382(15) 0.0343(13) -0.0101(11) 0.0168(11) -0.0041(11)
C25 0.0264(12) 0.0326(13) 0.0272(12) -0.0032(10) 0.0097(10) -0.0021(10)
C26 0.0345(13) 0.0312(13) 0.0411(13) -0.0035(11) 0.0218(11) -0.0023(11)
C27 0.0529(18) 0.0431(17) 0.0644(19) -0.0025(15) 0.0175(16) -0.0177(14)
C28 0.0503(16) 0.0395(16) 0.0640(18) 0.0079(14) 0.0281(14) 0.0053(13)
C29 0.0400(14) 0.0289(13) 0.0425(14) 0.0044(11) 0.0217(12) 0.0003(11)
C30 0.0538(17) 0.0386(16) 0.0524(17) -0.0058(14) 0.0203(14) -0.0026(14)
C31 0.0496(16) 0.0364(16) 0.0653(19) 0.0120(14) 0.0217(15) 0.0040(13)
C32 0.0316(12) 0.0387(14) 0.0277(12) 0.0022(10) 0.0177(10) 0.0038(10)
C33 0.0487(14) 0.0368(14) 0.0373(13) 0.0083(11) 0.0256(11) 0.0097(12)
C34 0.0559(16) 0.0536(18) 0.0432(15) 0.0202(13) 0.0257(13) 0.0193(14)
C35 0.0434(15) 0.076(2) 0.0289(14) 0.0115(14) 0.0125(12) 0.0091(15)
C36 0.0429(14) 0.0564(18) 0.0344(14) -0.0093(13) 0.0207(12) -0.0040(14)
C37 0.0317(12) 0.0409(14) 0.0293(12) -0.0025(11) 0.0173(10) 0.0014(11)
C38 0.082(2) 0.0358(15) 0.0458(16) 0.0065(13) 0.0311(15) 0.0045(14)
C39 0.098(7) 0.062(5) 0.139(8) -0.008(5) 0.042(6) 0.021(5)
C39A 0.107(7) 0.045(4) 0.058(4) -0.018(3) 0.022(4) 0.026(4)
C40 0.092(5) 0.075(5) 0.091(5) -0.019(4) 0.043(4) -0.021(4)
C40A 0.108(7) 0.058(5) 0.099(7) -0.018(5) 0.051(6) -0.040(5)
C41 0.0442(15) 0.0370(14) 0.0358(14) -0.0055(12) 0.0164(12) -0.0007(12)
C42 0.089(2) 0.058(2) 0.124(3) 0.0230(18) 0.074(2) 0.0334(17)
C43 0.069(2) 0.0465(19) 0.074(2) -0.0014(17) 0.0199(18) -0.0098(17)
C1S 0.318(8) 0.123(5) 0.170(6) -0.013(4) 0.055(6) 0.110(5)
C2S 0.240(6) 0.264(7) 0.122(5) 0.062(5) 0.052(5) 0.179(5)
C3S 0.200(6) 0.058(3) 0.288(9) 0.012(4) -0.010(6) 0.046(4)
C4S 0.165(6) 0.165(7) 0.211(7) -0.008(5) 0.060(5) 0.044(5)
C5S 0.139(5) 0.176(6) 0.133(4) -0.052(4) 0.035(4) 0.017(4)

loop_
_atom_type_symbol
_atom_type_description
_atom_type_scat_dispersion_real
_atom_type_scat_dispersion_imag
_atom_type_scat_source
C C 0.0033 0.0016 'International Tables Vol C Tables 4.2.6.8 and 6.1.1.4'
H H 0.0000 0.0000 'International Tables Vol C Tables 4.2.6.8 and 6.1.1.4'
N N 0.0061 0.0033 'International Tables Vol C Tables 4.2.6.8 and 6.1.1.4'
Fe Fe 0.3463 0.8444 'International Tables Vol C Tables 4.2.6.8 and 6.1.1.4'

loop_
_geom_angle_atom_site_label_1
_geom_angle_atom_site_label_2
_geom_angle_atom_site_label_3
_geom_angle
N2 Fe1 N1 81.36(8)
N2 Fe1 C14 83.56(9)
N1 Fe1 C14 164.89(9)
N2 Fe1 C15 100.00(9)
N1 Fe1 C15 141.99(10)
C14 Fe1 C15 40.87(10)
N2 Fe1 C19 100.66(9)
N1 Fe1 C19 144.34(10)
C14 Fe1 C19 40.68(10)
C15 Fe1 C19 73.24(11)
N2 Fe1 C18 136.98(11)
N1 Fe1 C18 119.64(9)
C14 Fe1 C18 72.81(10)
C15 Fe1 C18 85.23(11)
C19 Fe1 C18 39.75(11)
N2 Fe1 C16 135.73(10)
N1 Fe1 C16 118.28(10)
C14 Fe1 C16 72.70(10)
C15 Fe1 C16 39.42(10)
C19 Fe1 C16 85.21(11)
C18 Fe1 C16 70.36(13)
N2 Fe1 C17 169.37(9)
N1 Fe1 C17 109.24(9)
C14 Fe1 C17 85.82(10)
C15 Fe1 C17 71.30(11)
C19 Fe1 C17 71.34(11)
C18 Fe1 C17 38.51(12)
C16 Fe1 C17 38.75(12)
C2 N1 C20 117.93(18)
C2 N1 Fe1 116.29(15)
C20 N1 Fe1 125.73(14)
C3 N2 C7 120.24(19)
C3 N2 Fe1 118.18(16)
C7 N2 Fe1 121.57(14)
C8 N3 C32 120.1(2)
C9 C1 C13 116.5(2)
C9 C1 C2 118.7(2)
C13 C1 C2 124.8(2)
N1 C2 C3 112.08(19)
N1 C2 C1 126.2(2)
C3 C2 C1 121.5(2)
N2 C3 C2 111.86(19)
N2 C3 C4 118.5(2)
C2 C3 C4 129.6(2)
C5 C4 C3 120.7(2)
C4 C5 C6 119.9(2)
C7 C6 C5 118.7(2)
C6 C7 N2 121.8(2)
C6 C7 C8 126.0(2)
N2 C7 C8 112.13(19)
N3 C8 C7 120.1(2)
N3 C8 C14 127.8(2)
C7 C8 C14 112.14(19)
C10 C9 C1 121.9(2)
C11 C10 C9 120.7(3)
C10 C11 C12 119.1(2)
C11 C12 C13 120.5(3)
C12 C13 C1 121.3(2)
C19 C14 C15 119.5(2)
C19 C14 C8 117.9(2)
C15 C14 C8 118.8(2)
C19 C14 Fe1 71.16(14)
C15 C14 Fe1 70.87(14)
C8 C14 Fe1 110.54(14)
C16 C15 C14 120.0(3)
C16 C15 Fe1 72.53(16)
C14 C15 Fe1 68.25(14)
C17 C16 C15 120.2(3)
C17 C16 Fe1 71.28(16)
C15 C16 Fe1 68.05(15)
C18 C17 C16 120.3(3)
C18 C17 Fe1 69.97(15)
C16 C17 Fe1 69.98(15)
C17 C18 C19 120.4(3)
C17 C18 Fe1 71.52(16)
C19 C18 Fe1 68.21(15)
C14 C19 C18 119.6(3)
C14 C19 Fe1 68.16(14)
C18 C19 Fe1 72.04(16)
C21 C20 C25 120.9(2)
C21 C20 N1 120.3(2)
C25 C20 N1 118.7(2)
C22 C21 C20 118.0(2)
C22 C21 C29 119.8(2)
C20 C21 C29 122.1(2)
C23 C22 C21 121.6(2)
C22 C23 C24 119.6(2)
C23 C24 C25 121.6(2)
C24 C25 C20 117.9(2)
C24 C25 C26 119.8(2)
C20 C25 C26 122.3(2)
C25 C26 C28 111.9(2)
C25 C26 C27 112.0(2)
C28 C26 C27 109.3(2)
C21 C29 C30 110.2(2)
C21 C29 C31 112.8(2)
C30 C29 C31 109.9(2)
C37 C32 C33 122.0(2)
C37 C32 N3 118.9(2)
C33 C32 N3 118.9(2)
C34 C33 C32 117.3(2)
C34 C33 C38 121.4(2)
C32 C33 C38 121.4(2)
C35 C34 C33 122.4(3)
C34 C35 C36 119.0(2)
C35 C36 C37 122.0(3)
C36 C37 C32 117.3(2)
C36 C37 C41 120.7(2)
C32 C37 C41 122.0(2)
C39 C38 C40A 87.6(6)
C39 C38 C33 121.1(5)
C40A C38 C33 108.6(4)
C39 C38 C40 106.8(6)
C40A C38 C40 27.1(5)
C33 C38 C40 112.0(4)
C39 C38 C39A 23.5(6)
C40A C38 C39A 110.3(6)
C33 C38 C39A 106.4(4)
C40 C38 C39A 130.1(5)
C37 C41 C42 111.3(2)
C37 C41 C43 113.0(2)
C42 C41 C43 111.0(3)
C1S C2S C3S 92.8(6)
C4S C3S C2S 111.4(5)
C3S C4S C5S 99.8(6)

loop_
_geom_bond_atom_site_label_1
_geom_bond_atom_site_label_2
_geom_bond_distance
Fe1 N2 1.8478(18)
Fe1 N1 1.8956(18)
Fe1 C14 2.017(2)
Fe1 C15 2.051(3)
Fe1 C19 2.056(3)
Fe1 C18 2.107(3)
Fe1 C16 2.110(3)
Fe1 C17 2.127(3)
N1 C2 1.369(3)
N1 C20 1.434(3)
N2 C3 1.369(3)
N2 C7 1.380(3)
N3 C8 1.267(3)
N3 C32 1.426(3)
C1 C9 1.393(3)
C1 C13 1.397(3)
C1 C2 1.476(3)
C2 C3 1.414(3)
C3 C4 1.414(3)
C4 C5 1.364(4)
C5 C6 1.405(3)
C6 C7 1.361(3)
C7 C8 1.485(3)
C8 C14 1.512(3)
C9 C10 1.378(3)
C10 C11 1.364(4)
C11 C12 1.382(4)
C12 C13 1.383(3)
C14 C19 1.416(4)
C14 C15 1.421(4)
C15 C16 1.404(4)
C16 C17 1.405(4)
C17 C18 1.396(4)
C18 C19 1.416(4)
C20 C21 1.407(3)
C20 C25 1.412(3)
C21 C22 1.391(3)
C21 C29 1.514(3)
C22 C23 1.375(4)
C23 C24 1.381(4)
C24 C25 1.388(3)
C25 C26 1.512(3)
C26 C28 1.518(4)
C26 C27 1.524(4)
C29 C30 1.521(4)
C29 C31 1.528(4)
C32 C37 1.400(3)
C32 C33 1.403(3)
C33 C34 1.384(3)
C33 C38 1.505(4)
C34 C35 1.371(4)
C35 C36 1.376(4)
C36 C37 1.390(3)
C37 C41 1.508(4)
C38 C39 1.445(10)
C38 C40A 1.499(11)
C38 C40 1.583(9)
C38 C39A 1.621(10)
C41 C42 1.513(4)
C41 C43 1.523(4)
C1S C2S 1.303(8)
C2S C3S 1.641(10)
C3S C4S 1.316(9)
C4S C5S 1.604(8)
